data_4516318
loop_
_publ_author_name
'Li, Han-Ning'
'Li, Hai-Yang'
'Li, Lin-Ke'
'Xu, Li'
'Hou, Kai'
'Zang, Shuang-Quan'
'Mak, Thomas C. W.'

_publ_section_title
;
 Syntheses, Structures, and Photoluminescent Properties of Lanthanide
 Coordination Polymers Based on a Zwitterionic Aromatic Polycarboxylate
 Ligand
;
_journal_issue 9
_journal_name_full 'Crystal Growth &amp; Design'
_journal_page_first 4331
_journal_paper_doi 10.1021/acs.cgd.5b00625
_journal_volume 15
_journal_year 2015
_chemical_formula_moiety 'C15 H4 N O8 Pr, N O3, 2(H2 O)'
_chemical_formula_sum 'C15 H8 N2 O13 Pr'
_chemical_formula_weight 565.14
_space_group_IT_number 2
_space_group_name_Hall '-P 1'
_space_group_name_H-M_alt 'P -1'
_symmetry_cell_setting triclinic
_symmetry_space_group_name_Hall '-P 1'
_symmetry_space_group_name_H-M 'P -1'
_atom_sites_solution_hydrogens geom
_atom_sites_solution_primary direct
_atom_sites_solution_secondary difmap
_audit_creation_method SHELXL-97
_cell_angle_alpha 87.958(4)
_cell_angle_beta 67.638(4)
_cell_angle_gamma 68.181(4)
_cell_formula_units_Z 2
_cell_length_a 9.6300(4)
_cell_length_b 10.0916(4)
_cell_length_c 11.7335(6)
_cell_measurement_reflns_used 3712
_cell_measurement_temperature 293(2)
_cell_measurement_theta_max 28.7850
_cell_measurement_theta_min 3.6040
_cell_volume 971.53(9)
_computing_cell_refinement 'Bruker FRAMBO'
_computing_data_collection 'Bruker FRAMBO'
_computing_data_reduction 'Bruker SAINT'
_computing_molecular_graphics 'Bruker SHELXTL'
_computing_publication_material 'Bruker SHELXTL'
_computing_structure_refinement 'SHELXL-97 (Sheldrick, 1997)'
_computing_structure_solution 'SHELXS-97 (Sheldrick, 1990)'
_diffrn_ambient_temperature 293(2)
_diffrn_measured_fraction_theta_full 0.998
_diffrn_measured_fraction_theta_max 0.998
_diffrn_measurement_device_type 'Xcalibur, Eos, Gemini'
_diffrn_measurement_method '\w scans'
_diffrn_radiation_monochromator graphite
_diffrn_radiation_source 'fine-focus sealed tube'
_diffrn_radiation_type MoK\a
_diffrn_radiation_wavelength 0.71073
_diffrn_reflns_av_R_equivalents 0.0286
_diffrn_reflns_av_sigmaI/netI 0.0457
_diffrn_reflns_limit_h_max 11
_diffrn_reflns_limit_h_min -10
_diffrn_reflns_limit_k_max 12
_diffrn_reflns_limit_k_min -10
_diffrn_reflns_limit_l_max 14
_diffrn_reflns_limit_l_min -13
_diffrn_reflns_number 6332
_diffrn_reflns_theta_full 25.50
_diffrn_reflns_theta_max 25.50
_diffrn_reflns_theta_min 3.07
_exptl_absorpt_coefficient_mu 2.581
_exptl_absorpt_correction_T_max 0.446
_exptl_absorpt_correction_T_min 0.402
_exptl_absorpt_correction_type multi-scan
_exptl_absorpt_process_details sadabs
_exptl_crystal_colour pink
_exptl_crystal_density_diffrn 1.932
_exptl_crystal_density_method 'not measured'
_exptl_crystal_description block
_exptl_crystal_F_000 550
_exptl_crystal_size_max 0.20
_exptl_crystal_size_mid 0.18
_exptl_crystal_size_min 0.17
_refine_diff_density_max 1.733
_refine_diff_density_min -1.426
_refine_diff_density_rms 0.173
_refine_ls_extinction_method none
_refine_ls_goodness_of_fit_ref 0.944
_refine_ls_hydrogen_treatment constr
_refine_ls_matrix_type full
_refine_ls_number_parameters 280
_refine_ls_number_reflns 3617
_refine_ls_number_restraints 61
_refine_ls_restrained_S_all 0.959
_refine_ls_R_factor_all 0.0436
_refine_ls_R_factor_gt 0.0409
_refine_ls_shift/su_max 0.001
_refine_ls_shift/su_mean 0.000
_refine_ls_structure_factor_coef Fsqd
_refine_ls_weighting_details 'calc w=1/[\s^2^(Fo^2^)+(0.1200P)^2^+0.0000P] where P=(Fo^2^+2Fc^2^)/3'
_refine_ls_weighting_scheme calc
_refine_ls_wR_factor_gt 0.1292
_refine_ls_wR_factor_ref 0.1355
_reflns_number_gt 3397
_reflns_number_total 3624
_reflns_threshold_expression >2sigma(I)
_cod_data_source_file cg5b00625_si_002.cif
_cod_data_source_block Pr
_cod_original_cell_volume 971.53(7)
_cod_database_code 4516318

loop_
_symmetry_equiv_pos_as_xyz
'x, y, z'
'-x, -y, -z'

loop_
_atom_site_label
_atom_site_type_symbol
_atom_site_fract_x
_atom_site_fract_y
_atom_site_fract_z
_atom_site_U_iso_or_equiv
_atom_site_adp_type
_atom_site_occupancy
_atom_site_symmetry_multiplicity
_atom_site_calc_flag
_atom_site_refinement_flags
Pr1 Pr 0.29076(3) -0.03733(3) 1.02245(2) 0.01749(16) Uani 1 1 d .
O1 O 0.4765(5) 0.1729(5) 0.1730(4) 0.0349(11) Uani 1 1 d .
O2 O 0.2535(5) 0.1423(5) 0.1836(4) 0.0342(10) Uani 1 1 d .
O3 O 0.5493(6) 0.2798(5) 0.9312(5) 0.0392(11) Uani 1 1 d .
O4 O 0.4422(5) 0.1218(4) 0.9250(4) 0.0227(8) Uani 1 1 d .
O5 O 0.1693(5) 0.7988(5) 1.0000(4) 0.0322(10) Uani 1 1 d .
O6 O -0.0165(5) 0.8612(4) 0.9182(5) 0.0336(10) Uani 1 1 d .
O1W O 0.2129(6) 0.0126(5) 0.8346(5) 0.0392(11) Uani 1 1 d .
H1WA H 0.2906 0.0222 0.7737 0.059 Uiso 1 1 d R
H1WB H 0.1942 -0.0574 0.8149 0.059 Uiso 1 1 d R
O2W O 0.1238(7) -0.0826(6) 1.2496(5) 0.0486(13) Uani 1 1 d .
H2WA H 0.1802 -0.0964 1.2930 0.073 Uiso 1 1 d R
H2WB H 0.0356 -0.0093 1.2833 0.073 Uiso 1 1 d R
O9 O 0.339(3) 0.985(2) 0.5709(17) 0.251(7) Uani 1 1 d DU
O10 O 0.205(3) 0.842(3) 0.601(2) 0.314(9) Uani 1 1 d DU
O11 O 0.327(3) 0.887(3) 0.4105(16) 0.283(8) Uani 1 1 d DU
O3W O 0.517(3) 0.452(3) 0.588(2) 0.303(15) Uani 1 1 d .
H3WA H 0.4375 0.4882 0.6574 0.455 Uiso 1 1 d R
H3WB H 0.5945 0.3854 0.5993 0.455 Uiso 1 1 d R
O4W O 0.6327(9) 0.4918(8) 0.7829(7) 0.082(2) Uani 1 1 d .
H4WA H 0.5628 0.5041 0.8569 0.123 Uiso 1 1 d R
H4WB H 0.6424 0.5709 0.7640 0.123 Uiso 1 1 d R
N2 N 0.2901(16) 0.9053(15) 0.5271(15) 0.294(8) Uani 1 1 d DU
N1 N 0.0948(6) 0.3474(5) 0.6107(5) 0.0243(10) Uani 1 1 d .
C1 C 0.4391(7) 0.2474(6) 0.9182(5) 0.0237(12) Uani 1 1 d .
C2 C 0.3070(6) 0.3633(6) 0.8924(5) 0.0205(11) Uani 1 1 d .
C3 C 0.2239(7) 0.3255(6) 0.8338(5) 0.0220(12) Uani 1 1 d .
C4 C 0.1025(6) 0.4313(6) 0.8085(5) 0.0196(11) Uani 1 1 d .
C5 C 0.0606(7) 0.5761(6) 0.8420(5) 0.0217(11) Uani 1 1 d .
C6 C 0.1432(6) 0.6133(6) 0.9028(5) 0.0178(11) Uani 1 1 d .
C7 C 0.2653(6) 0.5073(6) 0.9287(5) 0.0192(11) Uani 1 1 d .
C8 C 0.0944(7) 0.7694(6) 0.9431(5) 0.0220(11) Uani 1 1 d .
C9 C 0.0071(7) 0.3897(6) 0.7477(5) 0.0238(12) Uani 1 1 d .
C10 C 0.2475(8) 0.3381(8) 0.5471(6) 0.0397(16) Uani 1 1 d .
C11 C 0.3246(8) 0.2890(8) 0.4205(6) 0.0391(16) Uani 1 1 d .
C12 C 0.2467(7) 0.2472(6) 0.3624(5) 0.0273(13) Uani 1 1 d .
C13 C 0.0864(8) 0.2604(8) 0.4287(6) 0.0347(15) Uani 1 1 d .
C14 C 0.0115(8) 0.3121(8) 0.5546(6) 0.0356(15) Uani 1 1 d .
C15 C 0.3364(7) 0.1808(6) 0.2258(5) 0.0247(12) Uani 1 1 d .

loop_
_atom_site_aniso_label
_atom_site_aniso_U_11
_atom_site_aniso_U_22
_atom_site_aniso_U_33
_atom_site_aniso_U_23
_atom_site_aniso_U_13
_atom_site_aniso_U_12
Pr1 0.0156(2) 0.0124(2) 0.0254(2) 0.00013(13) -0.01185(15) -0.00236(15)
O1 0.028(2) 0.044(3) 0.029(2) -0.0129(19) -0.0083(19) -0.012(2)
O2 0.027(2) 0.038(3) 0.035(2) -0.0118(19) -0.0134(19) -0.008(2)
O3 0.036(2) 0.025(2) 0.074(3) 0.016(2) -0.040(2) -0.013(2)
O4 0.025(2) 0.0146(19) 0.033(2) 0.0052(15) -0.0176(17) -0.0066(15)
O5 0.040(2) 0.023(2) 0.049(3) 0.0027(18) -0.032(2) -0.0138(19)
O6 0.027(2) 0.014(2) 0.059(3) -0.0061(19) -0.028(2) 0.0043(17)
O1W 0.041(3) 0.039(3) 0.049(3) 0.012(2) -0.024(2) -0.022(2)
O2W 0.072(4) 0.038(3) 0.049(3) 0.011(2) -0.030(3) -0.030(3)
O9 0.275(11) 0.232(10) 0.226(10) 0.068(7) -0.086(8) -0.092(7)
O10 0.305(12) 0.309(12) 0.317(11) 0.026(8) -0.087(8) -0.144(8)
O11 0.288(11) 0.281(11) 0.286(10) 0.043(8) -0.133(8) -0.097(8)
O3W 0.41(4) 0.49(4) 0.19(2) 0.10(2) -0.16(2) -0.34(4)
O4W 0.070(4) 0.080(5) 0.093(5) 0.033(4) -0.020(4) -0.040(4)
N2 0.305(10) 0.280(10) 0.281(10) 0.048(7) -0.099(7) -0.115(7)
N1 0.030(3) 0.024(2) 0.023(2) -0.0030(19) -0.014(2) -0.011(2)
C1 0.024(3) 0.025(3) 0.022(3) 0.007(2) -0.007(2) -0.010(2)
C2 0.016(2) 0.019(3) 0.022(3) 0.000(2) -0.008(2) 0.000(2)
C3 0.021(3) 0.017(3) 0.022(3) -0.005(2) -0.006(2) -0.003(2)
C4 0.021(3) 0.020(3) 0.017(3) -0.004(2) -0.008(2) -0.006(2)
C5 0.026(3) 0.014(3) 0.026(3) 0.000(2) -0.015(2) -0.003(2)
C6 0.014(2) 0.017(3) 0.021(3) -0.001(2) -0.008(2) -0.004(2)
C7 0.018(3) 0.018(3) 0.022(3) 0.000(2) -0.011(2) -0.005(2)
C8 0.021(3) 0.016(3) 0.029(3) -0.003(2) -0.010(2) -0.006(2)
C9 0.024(3) 0.032(3) 0.020(3) -0.004(2) -0.013(2) -0.012(2)
C10 0.034(3) 0.057(5) 0.034(4) -0.011(3) -0.013(3) -0.022(3)
C11 0.031(3) 0.056(4) 0.032(3) -0.002(3) -0.011(3) -0.019(3)
C12 0.031(3) 0.021(3) 0.027(3) -0.003(2) -0.014(2) -0.003(2)
C13 0.027(3) 0.046(4) 0.031(3) -0.007(3) -0.015(3) -0.011(3)
C14 0.030(3) 0.046(4) 0.038(4) -0.003(3) -0.020(3) -0.015(3)
C15 0.027(3) 0.017(3) 0.027(3) -0.003(2) -0.014(2) -0.002(2)

loop_
_atom_type_symbol
_atom_type_description
_atom_type_scat_dispersion_real
_atom_type_scat_dispersion_imag
_atom_type_scat_source
C C 0.0033 0.0016 'International Tables Vol C Tables 4.2.6.8 and 6.1.1.4'
H H 0.0000 0.0000 'International Tables Vol C Tables 4.2.6.8 and 6.1.1.4'
Br Br -0.2901 2.4595 'International Tables Vol C Tables 4.2.6.8 and 6.1.1.4'
Cl Cl 0.1484 0.1585 'International Tables Vol C Tables 4.2.6.8 and 6.1.1.4'
N N 0.0061 0.0033 'International Tables Vol C Tables 4.2.6.8 and 6.1.1.4'
O O 0.0106 0.0060 'International Tables Vol C Tables 4.2.6.8 and 6.1.1.4'
Pr Pr -0.2180 2.8214 'International Tables Vol C Tables 4.2.6.8 and 6.1.1.4'
F F 0.0171 0.0103 'International Tables Vol C Tables 4.2.6.8 and 6.1.1.4'

loop_
_geom_angle_atom_site_label_1
_geom_angle_atom_site_label_2
_geom_angle_atom_site_label_3
_geom_angle
_geom_angle_site_symmetry_1
_geom_angle_site_symmetry_3
O6 Pr1 O5 82.99(15) 2_567 1_545
O6 Pr1 O1 137.25(16) 2_567 2_656
O5 Pr1 O1 86.13(15) 1_545 2_656
O6 Pr1 O2 74.20(14) 2_567 1_556
O5 Pr1 O2 139.15(16) 1_545 1_556
O1 Pr1 O2 133.09(14) 2_656 1_556
O6 Pr1 O4 98.56(14) 2_567 .
O5 Pr1 O4 149.03(14) 1_545 .
O1 Pr1 O4 71.71(15) 2_656 .
O2 Pr1 O4 69.21(14) 1_556 .
O6 Pr1 O3 141.62(17) 2_567 2_657
O5 Pr1 O3 72.79(14) 1_545 2_657
O1 Pr1 O3 71.24(17) 2_656 2_657
O2 Pr1 O3 105.54(16) 1_556 2_657
O4 Pr1 O3 117.57(13) . 2_657
O6 Pr1 O1W 68.76(16) 2_567 .
O5 Pr1 O1W 70.76(15) 1_545 .
O1 Pr1 O1W 68.60(15) 2_656 .
O2 Pr1 O1W 127.58(15) 1_556 .
O4 Pr1 O1W 80.94(14) . .
O3 Pr1 O1W 126.55(16) 2_657 .
O6 Pr1 O2W 74.37(18) 2_567 .
O5 Pr1 O2W 72.50(16) 1_545 .
O1 Pr1 O2W 139.94(17) 2_656 .
O2 Pr1 O2W 68.97(16) 1_556 .
O4 Pr1 O2W 137.92(14) . .
O3 Pr1 O2W 70.22(17) 2_657 .
O1W Pr1 O2W 130.12(16) . .
O6 Pr1 O4 144.05(14) 2_567 2_657
O5 Pr1 O4 122.73(13) 1_545 2_657
O1 Pr1 O4 74.25(13) 2_656 2_657
O2 Pr1 O4 70.07(13) 1_556 2_657
O4 Pr1 O4 72.49(13) . 2_657
O3 Pr1 O4 50.03(13) 2_657 2_657
O1W Pr1 O4 139.51(14) . 2_657
O2W Pr1 O4 89.12(15) . 2_657
O6 Pr1 C1 152.20(16) 2_567 2_657
O5 Pr1 C1 97.85(15) 1_545 2_657
O1 Pr1 C1 70.26(15) 2_656 2_657
O2 Pr1 C1 88.06(15) 1_556 2_657
O4 Pr1 C1 94.74(14) . 2_657
O3 Pr1 C1 25.15(15) 2_657 2_657
O1W Pr1 C1 137.85(15) . 2_657
O2W Pr1 C1 79.39(16) . 2_657
O4 Pr1 C1 24.90(14) 2_657 2_657
C15 O1 Pr1 134.4(4) . 2_656
C15 O2 Pr1 140.1(4) . 1_554
C1 O3 Pr1 97.8(4) . 2_657
C1 O4 Pr1 147.2(4) . .
C1 O4 Pr1 90.6(3) . 2_657
Pr1 O4 Pr1 107.51(13) . 2_657
C8 O5 Pr1 144.6(4) . 1_565
C8 O6 Pr1 151.9(4) . 2_567
Pr1 O1W H1WA 109.6 . .
Pr1 O1W H1WB 109.3 . .
H1WA O1W H1WB 109.5 . .
Pr1 O2W H2WA 109.5 . .
Pr1 O2W H2WB 109.2 . .
H2WA O2W H2WB 109.5 . .
H3WA O3W H3WB 109.5 . .
H4WA O4W H4WB 109.5 . .
O10 N2 O11 119.8(6) . .
O10 N2 O9 119.6(6) . .
O11 N2 O9 120.6(6) . .
C10 N1 C14 121.5(5) . .
C10 N1 C9 123.3(5) . .
C14 N1 C9 115.1(5) . .
O4 C1 O3 121.4(5) . .
O4 C1 C2 120.6(5) . .
O3 C1 C2 118.0(5) . .
O4 C1 Pr1 64.4(3) . 2_657
O3 C1 Pr1 57.0(3) . 2_657
C2 C1 Pr1 174.8(4) . 2_657
C3 C2 C7 120.1(5) . .
C3 C2 C1 119.2(5) . .
C7 C2 C1 120.7(5) . .
C4 C3 C2 119.9(5) . .
C3 C4 C5 121.0(5) . .
C3 C4 C9 120.0(5) . .
C5 C4 C9 119.0(5) . .
C4 C5 C6 118.8(5) . .
C7 C6 C5 120.5(5) . .
C7 C6 C8 120.6(5) . .
C5 C6 C8 118.9(5) . .
C2 C7 C6 119.7(5) . .
O6 C8 O5 124.4(5) . .
O6 C8 C6 118.4(5) . .
O5 C8 C6 117.2(5) . .
N1 C9 C4 114.1(5) . .
N1 C10 C11 119.8(6) . .
C12 C11 C10 120.2(6) . .
C11 C12 C13 119.7(6) . .
C11 C12 C15 120.3(6) . .
C13 C12 C15 120.0(5) . .
C14 C13 C12 118.8(6) . .
N1 C14 C13 119.9(6) . .
O1 C15 O2 129.0(5) . .
O1 C15 C12 116.6(5) . .
O2 C15 C12 114.4(5) . .

loop_
_geom_bond_atom_site_label_1
_geom_bond_atom_site_label_2
_geom_bond_distance
_geom_bond_site_symmetry_2
Pr1 O6 2.412(4) 2_567
Pr1 O5 2.423(4) 1_545
Pr1 O1 2.487(4) 2_656
Pr1 O2 2.497(4) 1_556
Pr1 O4 2.521(4) .
Pr1 O3 2.529(4) 2_657
Pr1 O1W 2.564(5) .
Pr1 O2W 2.664(5) .
Pr1 O4 2.694(4) 2_657
Pr1 C1 2.986(6) 2_657
O1 C15 1.224(8) .
O1 Pr1 2.487(4) 2_656
O2 C15 1.256(7) .
O2 Pr1 2.497(4) 1_554
O3 C1 1.281(7) .
O3 Pr1 2.529(4) 2_657
O4 C1 1.258(7) .
O4 Pr1 2.694(4) 2_657
O5 C8 1.263(7) .
O5 Pr1 2.423(4) 1_565
O6 C8 1.252(7) .
O6 Pr1 2.412(4) 2_567
O1W H1WA 0.8501 .
O1W H1WB 0.8501 .
O2W H2WA 0.8501 .
O2W H2WB 0.8499 .
O9 N2 1.281(6) .
O10 N2 1.277(6) .
O11 N2 1.278(6) .
O3W H3WA 0.8500 .
O3W H3WB 0.8500 .
O4W H4WA 0.8500 .
O4W H4WB 0.8501 .
N1 C10 1.340(9) .
N1 C14 1.355(8) .
N1 C9 1.493(7) .
C1 C2 1.497(7) .
C1 Pr1 2.986(6) 2_657
C2 C3 1.387(8) .
C2 C7 1.390(8) .
C3 C4 1.382(8) .
C4 C5 1.391(8) .
C4 C9 1.528(7) .
C5 C6 1.399(8) .
C6 C7 1.390(7) .
C6 C8 1.503(7) .
C10 C11 1.394(10) .
C11 C12 1.360(9) .
C12 C13 1.395(9) .
C12 C15 1.535(8) .
C13 C14 1.393(9) .

loop_
_geom_torsion_atom_site_label_1
_geom_torsion_atom_site_label_2
_geom_torsion_atom_site_label_3
_geom_torsion_atom_site_label_4
_geom_torsion
_geom_torsion_site_symmetry_1
_geom_torsion_site_symmetry_4
O6 Pr1 O4 C1 23.4(7) 2_567 .
O5 Pr1 O4 C1 114.0(7) 1_545 .
O1 Pr1 O4 C1 160.5(7) 2_656 .
O2 Pr1 O4 C1 -46.0(7) 1_556 .
O3 Pr1 O4 C1 -143.2(7) 2_657 .
O1W Pr1 O4 C1 90.1(7) . .
O2W Pr1 O4 C1 -52.7(7) . .
O4 Pr1 O4 C1 -120.8(7) 2_657 .
C1 Pr1 O4 C1 -132.1(6) 2_657 .
O6 Pr1 O4 Pr1 144.19(16) 2_567 2_657
O5 Pr1 O4 Pr1 -125.2(2) 1_545 2_657
O1 Pr1 O4 Pr1 -78.73(16) 2_656 2_657
O2 Pr1 O4 Pr1 74.78(16) 1_556 2_657
O3 Pr1 O4 Pr1 -22.4(2) 2_657 2_657
O1W Pr1 O4 Pr1 -149.07(17) . 2_657
O2W Pr1 O4 Pr1 68.1(3) . 2_657
O4 Pr1 O4 Pr1 0.0 2_657 2_657
C1 Pr1 O4 Pr1 -11.33(17) 2_657 2_657
Pr1 O4 C1 O3 127.7(6) . .
Pr1 O4 C1 O3 2.7(6) 2_657 .
Pr1 O4 C1 C2 -53.4(9) . .
Pr1 O4 C1 C2 -178.4(5) 2_657 .
Pr1 O4 C1 Pr1 125.0(6) . 2_657
Pr1 O3 C1 O4 -2.9(6) 2_657 .
Pr1 O3 C1 C2 178.2(4) 2_657 .
O4 C1 C2 C3 -22.6(8) . .
O3 C1 C2 C3 156.3(5) . .
Pr1 C1 C2 C3 174(4) 2_657 .
O4 C1 C2 C7 156.1(5) . .
O3 C1 C2 C7 -25.0(8) . .
Pr1 C1 C2 C7 -8(5) 2_657 .
C7 C2 C3 C4 1.8(8) . .
C1 C2 C3 C4 -179.5(5) . .
C2 C3 C4 C5 -0.7(8) . .
C2 C3 C4 C9 -178.1(5) . .
C3 C4 C5 C6 -0.4(8) . .
C9 C4 C5 C6 177.0(5) . .
C4 C5 C6 C7 0.3(8) . .
C4 C5 C6 C8 -177.9(5) . .
C3 C2 C7 C6 -1.9(8) . .
C1 C2 C7 C6 179.5(5) . .
C5 C6 C7 C2 0.8(8) . .
C8 C6 C7 C2 179.0(5) . .
Pr1 O6 C8 O5 -72.3(11) 2_567 .
Pr1 O6 C8 C6 107.9(8) 2_567 .
Pr1 O5 C8 O6 -40.5(10) 1_565 .
Pr1 O5 C8 C6 139.4(5) 1_565 .
C7 C6 C8 O6 -179.8(5) . .
C5 C6 C8 O6 -1.5(8) . .
C7 C6 C8 O5 0.4(8) . .
C5 C6 C8 O5 178.6(5) . .
C10 N1 C9 C4 3.8(9) . .
C14 N1 C9 C4 -179.1(5) . .
C3 C4 C9 N1 -79.3(7) . .
C5 C4 C9 N1 103.2(6) . .
C14 N1 C10 C11 -1.0(11) . .
C9 N1 C10 C11 176.0(7) . .
N1 C10 C11 C12 -1.7(12) . .
C10 C11 C12 C13 3.2(11) . .
C10 C11 C12 C15 -174.6(7) . .
C11 C12 C13 C14 -2.1(10) . .
C15 C12 C13 C14 175.8(6) . .
C10 N1 C14 C13 2.1(11) . .
C9 N1 C14 C13 -175.1(6) . .
C12 C13 C14 N1 -0.6(11) . .
Pr1 O1 C15 O2 -16.1(10) 2_656 .
Pr1 O1 C15 C12 164.2(4) 2_656 .
Pr1 O2 C15 O1 28.3(11) 1_554 .
Pr1 O2 C15 C12 -152.0(5) 1_554 .
C11 C12 C15 O1 -2.4(9) . .
C13 C12 C15 O1 179.7(6) . .
C11 C12 C15 O2 177.8(6) . .
C13 C12 C15 O2 0.0(8) . .
